data_1536583
loop_
_publ_author_name
'Khrustalev, V.N.'
'Varfolomeev, M.B.'
'Shamrai, N.B.'
'Struchkov, Yu.T.'
'Lindeman, S.V.'

_publ_section_title
;
 Crystal structure of lithium perrhenate sesquihydrate
;
_journal_name_full 'Zhurnal Neorganicheskoi Khimii'
_journal_page_first 208
_journal_page_last 213
_journal_volume 40
_journal_year 1995
_chemical_formula_sum 'H3 Li O5.5 Re'
_chemical_name_systematic 'Li (Re O4) (H2 O)1.5'
_space_group_IT_number 14
_symmetry_space_group_name_Hall '-P 2ybc'
_symmetry_space_group_name_H-M 'P 1 21/c 1'
_cell_angle_alpha 90
_cell_angle_beta 90.44
_cell_angle_gamma 90
_cell_formula_units_Z 16
_cell_length_a 10.853
_cell_length_b 13.094
_cell_length_c 13.583
_cell_volume 1930.212
_citation_journal_id_ASTM ZNOKAQ
_cod_data_source_file Khrustalev_ZNOKAQ_1995_1482.cif
_cod_data_source_block H3Li1O5.5Re1
_cod_original_formula_sum 'H3 Li1 O5.5 Re1'
_cod_database_code 1536583

loop_
_symmetry_equiv_pos_as_xyz
x,y,z
-x,y+1/2,-z+1/2
-x,-y,-z
x,-y-1/2,z-1/2

loop_
_atom_site_label
_atom_site_type_symbol
_atom_site_fract_x
_atom_site_fract_y
_atom_site_fract_z
_atom_site_occupancy
_atom_site_U_iso_or_equiv
O19 O-2 0.3742 0.7522 0.2156 1 0.0
O14 O-2 0.5542 0.4287 0.1195 1 0.0
Re2 Re+7 0.3523 0.4348 0.6042 1 0.0
O15 O-2 0.3835 0.3848 0.2695 1 0.0
O17 O-2 0.3781 0.2002 0.3768 1 0.0
O12 O-2 0.0517 0.6226 0.4427 1 0.0
O2 O-2 0.1918 0.6329 -0.1915 1 0.0
O7 O-2 0.3817 0.382 0.4897 1 0.0
O1 O-2 0.1156 0.4423 -0.1132 1 0.0
Li1 Li+1 0.2478 0.3076 0.3657 1 0.0
O20 O-2 0.1283 0.2572 0.4687 1 0.0
O18 O-2 0.1221 0.7952 0.1234 1 0.0
O5 O-2 0.3836 0.5654 0.6004 1 0.0
O6 O-2 0.1997 0.4174 0.6324 1 0.0
Li3 Li+1 0.0209 0.3141 -0.1384 1 0.0
O22 O-2 0.3771 0.7365 0.0051 1 0.0
Re4 Re+7 0.3985 0.4312 0.1511 1 0.0
Re3 Re+7 0.1468 0.5737 0.3531 1 0.0
O3 O-2 0.1325 0.6135 0.0102 1 0.0
O21 O-2 0.1349 0.2451 0.2609 1 0.0
O8 O-2 0.4438 0.3784 0.6946 1 0.0
O16 O-2 0.3169 0.3537 0.0691 1 0.0
O9 O-2 0.1384 0.4426 0.3559 1 0.0
O11 O-2 0.2962 0.6112 0.3756 1 0.0
Re1 Re+7 0.0985 0.5733 -0.1063 1 0.0
O4 O-2 0.9505 0.6058 -0.1333 1 0.0
Li4 Li+1 0.2508 0.6924 0.1073 1 0.0
O13 O-2 0.3465 0.5552 0.143 1 0.0
Li2 Li+1 0.4867 0.6858 0.6128 1 0.0
O10 O-2 0.1028 0.6168 0.2415 1 0.0
